data_2215991
loop_
_publ_author_name
'Erben, Milan'
'C\'isa\<rov\'a, Ivana'
'Du\<sek, Michal'
'Vinkl\'arek, Jarom\'ir'
'Picka, Michal'

_publ_section_title
;
 Dibromido(\h^5^,\h^5^-propane-2,2-diyldicyclopentadienyl)titanium(IV)
;
_journal_coeditor_code HK2334
_journal_issue 11
_journal_name_full 'Acta Crystallographica Section E'
_journal_page_first m2699
_journal_page_last m2699
_journal_paper_doi 10.1107/S1600536807048921
_journal_volume 63
_journal_year 2007
_chemical_formula_iupac '[Ti Br2 (C13 H14)]'
_chemical_formula_moiety 'C13 H14 Br2 Ti'
_chemical_formula_sum 'C13 H14 Br2 Ti'
_chemical_formula_weight 377.96
_chemical_name_systematic
;
Dibromido(\h^5^,\h^5^-propane-2,2-diyldicyclopentadienyl)titanium(IV)
;
_space_group_IT_number 15
_symmetry_cell_setting monoclinic
_symmetry_space_group_name_Hall '-C 2yc'
_symmetry_space_group_name_H-M 'C 1 2/c 1'
_atom_sites_solution_hydrogens geom
_atom_sites_solution_primary direct
_atom_sites_solution_secondary difmap
_audit_creation_method SHELXL97
_cell_angle_alpha 90.00
_cell_angle_beta 112.0801(18)
_cell_angle_gamma 90.00
_cell_formula_units_Z 4
_cell_length_a 13.1890(4)
_cell_length_b 9.7180(3)
_cell_length_c 10.8200(3)
_cell_measurement_reflns_used 5340
_cell_measurement_temperature 150(2)
_cell_measurement_theta_max 27.5
_cell_measurement_theta_min 1
_cell_volume 1285.10(7)
_computing_cell_refinement 'COLLECT (Hooft, 1998) and DENZO (Otwinowski & Minor, 1997)'
_computing_data_collection 'COLLECT (Hooft, 1998) and DENZO (Otwinowski & Minor, 1997)'
_computing_data_reduction 'COLLECT (Hooft, 1998) and DENZO (Otwinowski & Minor, 1997)'
_computing_molecular_graphics 'PLATON (Spek, 2003)'
_computing_publication_material 'enCIFer (Allen <i>et al.</i>,  2004)'
_computing_structure_refinement 'SHELXL97 (Sheldrick, 1997)'
_computing_structure_solution 'SIR92 (Altomare <i>et al.</i>,  1994)'
_diffrn_ambient_temperature 150(2)
_diffrn_detector_area_resol_mean 9.091
_diffrn_measured_fraction_theta_full 1.000
_diffrn_measured_fraction_theta_max 1.000
_diffrn_measurement_device_type 'Nonius KappaCCD area-detector'
_diffrn_measurement_method '\f and \w'
_diffrn_radiation_monochromator graphite
_diffrn_radiation_type MoK\a
_diffrn_radiation_wavelength 0.71073
_diffrn_reflns_av_R_equivalents 0.0788
_diffrn_reflns_av_sigmaI/netI 0.0379
_diffrn_reflns_limit_h_max 17
_diffrn_reflns_limit_h_min -17
_diffrn_reflns_limit_k_max 12
_diffrn_reflns_limit_k_min -12
_diffrn_reflns_limit_l_max 14
_diffrn_reflns_limit_l_min -14
_diffrn_reflns_number 10067
_diffrn_reflns_theta_full 27.49
_diffrn_reflns_theta_max 27.49
_diffrn_reflns_theta_min 2.68
_diffrn_standards_number 0
_exptl_absorpt_coefficient_mu 6.853
_exptl_absorpt_correction_T_max 0.721
_exptl_absorpt_correction_T_min 0.274
_exptl_absorpt_correction_type integration
_exptl_absorpt_process_details '(Gaussian; Coppens, 1970)'
_exptl_crystal_colour green
_exptl_crystal_density_diffrn 1.954
_exptl_crystal_density_method 'not measured'
_exptl_crystal_description prism
_exptl_crystal_F_000 736
_exptl_crystal_size_max 0.22
_exptl_crystal_size_mid 0.15
_exptl_crystal_size_min 0.08
_refine_diff_density_max 3.382
_refine_diff_density_min -1.498
_refine_ls_extinction_coef 0.0032(9)
_refine_ls_extinction_expression Fc^*^=kFc[1+0.001xFc^2^\l^3^/sin(2\q)]^-1/4^
_refine_ls_extinction_method 'SHELXL97 (Sheldrick, 1997)'
_refine_ls_goodness_of_fit_ref 1.167
_refine_ls_hydrogen_treatment constr
_refine_ls_matrix_type full
_refine_ls_number_parameters 76
_refine_ls_number_reflns 1475
_refine_ls_number_restraints 0
_refine_ls_restrained_S_all 1.167
_refine_ls_R_factor_all 0.0580
_refine_ls_R_factor_gt 0.0525
_refine_ls_shift/su_max 0.000
_refine_ls_shift/su_mean 0.000
_refine_ls_structure_factor_coef Fsqd
_refine_ls_weighting_details 'calc w=1/[\s^2^(Fo^2^)+(0.0967P)^2^+2.0144P] where P=(Fo^2^+2Fc^2^)/3'
_refine_ls_weighting_scheme calc
_refine_ls_wR_factor_gt 0.1423
_refine_ls_wR_factor_ref 0.1474
_reflns_number_gt 1333
_reflns_number_total 1475
_reflns_threshold_expression I>2\s(I)
_cod_data_source_file hk2334.cif
_cod_data_source_block I
_cod_original_sg_symbol_H-M 'C 2/c'
_cod_database_code 2215991
_cod_database_fobs_code 2215991

loop_
_symmetry_equiv_pos_as_xyz
'x, y, z'
'-x, y, -z+1/2'
'x+1/2, y+1/2, z'
'-x+1/2, y+1/2, -z+1/2'
'-x, -y, -z'
'x, -y, z-1/2'
'-x+1/2, -y+1/2, -z'
'x+1/2, -y+1/2, z-1/2'

loop_
_atom_site_type_symbol
_atom_site_label
_atom_site_fract_x
_atom_site_fract_y
_atom_site_fract_z
_atom_site_U_iso_or_equiv
_atom_site_adp_type
_atom_site_calc_flag
_atom_site_refinement_flags
_atom_site_occupancy
Ti Ti1 1.0000 0.31726(9) 0.7500 0.0164(3) Uani d S 1
Br Br1 1.15259(4) 0.48873(4) 0.84124(4) 0.0255(3) Uani d . 1
C C1 1.0122(4) 0.1080(4) 0.6515(4) 0.0208(8) Uani d . 1
C C2 1.1089(4) 0.1829(4) 0.6708(4) 0.0229(9) Uani d . 1
H H2 1.1787 0.1604 0.7305 0.027 Uiso calc R 1
C C3 1.0818(4) 0.2977(5) 0.5840(5) 0.0283(10) Uani d . 1
H H3 1.1311 0.3615 0.5749 0.034 Uiso calc R 1
C C4 0.9700(4) 0.2992(4) 0.5152(4) 0.0276(10) Uani d . 1
H H4 0.9308 0.3643 0.4525 0.033 Uiso calc R 1
C C5 0.9253(4) 0.1831(4) 0.5574(4) 0.0235(9) Uani d . 1
H H5 0.8515 0.1604 0.5281 0.028 Uiso calc R 1
C C6 1.0000 0.0042(5) 0.7500 0.0210(13) Uani d S 1
C C7 0.8971(4) -0.0858(5) 0.6889(5) 0.0302(10) Uani d . 1
H H7A 0.8859 -0.1378 0.7581 0.045 Uiso calc R 1
H H7B 0.9065 -0.1476 0.6248 0.045 Uiso calc R 1
H H7C 0.8347 -0.0281 0.6456 0.045 Uiso calc R 1

loop_
_atom_site_aniso_label
_atom_site_aniso_U_11
_atom_site_aniso_U_22
_atom_site_aniso_U_33
_atom_site_aniso_U_12
_atom_site_aniso_U_13
_atom_site_aniso_U_23
Ti1 0.0165(5) 0.0176(5) 0.0146(5) 0.000 0.0053(4) 0.000
Br1 0.0183(4) 0.0283(3) 0.0276(4) -0.00664(14) 0.0059(3) -0.00450(15)
C1 0.028(2) 0.0198(18) 0.017(2) 0.0003(16) 0.0108(17) -0.0039(15)
C2 0.026(2) 0.025(2) 0.024(2) 0.0030(16) 0.0167(19) -0.0037(16)
C3 0.037(3) 0.028(2) 0.030(2) -0.0029(19) 0.025(2) -0.0050(19)
C4 0.048(3) 0.021(2) 0.016(2) 0.0031(19) 0.014(2) -0.0008(16)
C5 0.028(2) 0.025(2) 0.015(2) -0.0020(16) 0.0046(18) -0.0031(16)
C6 0.021(3) 0.018(3) 0.021(3) 0.000 0.005(3) 0.000
C7 0.040(3) 0.024(2) 0.027(2) -0.0103(19) 0.014(2) -0.0057(18)

loop_
_atom_type_symbol
_atom_type_description
_atom_type_scat_dispersion_real
_atom_type_scat_dispersion_imag
_atom_type_scat_source
C C 0.0033 0.0016 'International Tables Vol C Tables 4.2.6.8 and 6.1.1.4'
H H 0.0000 0.0000 'International Tables Vol C Tables 4.2.6.8 and 6.1.1.4'
Ti Ti 0.2776 0.4457 'International Tables Vol C Tables 4.2.6.8 and 6.1.1.4'
Br Br -0.2901 2.4595 'International Tables Vol C Tables 4.2.6.8 and 6.1.1.4'

loop_
_geom_angle_atom_site_label_1
_geom_angle_atom_site_label_2
_geom_angle_atom_site_label_3
_geom_angle_site_symmetry_1
_geom_angle_site_symmetry_3
_geom_angle
C1 Ti1 C1 2_756 . 58.40(18)
C1 Ti1 C2 2_756 2_756 35.34(15)
C1 Ti1 C2 . 2_756 80.63(14)
C1 Ti1 C2 2_756 . 80.63(14)
C1 Ti1 C2 . . 35.34(15)
C2 Ti1 C2 2_756 . 111.8(2)
C1 Ti1 C5 2_756 . 80.95(15)
C1 Ti1 C5 . . 35.29(15)
C2 Ti1 C5 2_756 . 84.49(16)
C2 Ti1 C5 . . 58.06(16)
C1 Ti1 C5 2_756 2_756 35.29(15)
C1 Ti1 C5 . 2_756 80.95(15)
C2 Ti1 C5 2_756 2_756 58.06(16)
C2 Ti1 C5 . 2_756 84.49(16)
C5 Ti1 C5 . 2_756 112.2(2)
C1 Ti1 C3 2_756 . 113.39(14)
C1 Ti1 C3 . . 57.75(14)
C2 Ti1 C3 2_756 . 137.38(15)
C2 Ti1 C3 . . 34.55(15)
C5 Ti1 C3 . . 56.78(16)
C5 Ti1 C3 2_756 . 117.42(16)
C1 Ti1 C3 2_756 2_756 57.75(14)
C1 Ti1 C3 . 2_756 113.39(14)
C2 Ti1 C3 2_756 2_756 34.55(15)
C2 Ti1 C3 . 2_756 137.38(15)
C5 Ti1 C3 . 2_756 117.42(16)
C5 Ti1 C3 2_756 2_756 56.78(16)
C3 Ti1 C3 . 2_756 171.0(2)
C1 Ti1 C4 2_756 . 113.82(14)
C1 Ti1 C4 . . 57.97(14)
C2 Ti1 C4 2_756 . 117.65(16)
C2 Ti1 C4 . . 56.95(16)
C5 Ti1 C4 . . 34.74(15)
C5 Ti1 C4 2_756 . 137.81(15)
C3 Ti1 C4 . . 33.06(18)
C3 Ti1 C4 2_756 . 145.77(18)
C1 Ti1 C4 2_756 2_756 57.97(14)
C1 Ti1 C4 . 2_756 113.82(14)
C2 Ti1 C4 2_756 2_756 56.95(16)
C2 Ti1 C4 . 2_756 117.65(16)
C5 Ti1 C4 . 2_756 137.81(15)
C5 Ti1 C4 2_756 2_756 34.74(15)
C3 Ti1 C4 . 2_756 145.77(18)
C3 Ti1 C4 2_756 2_756 33.06(18)
C4 Ti1 C4 . 2_756 171.7(2)
C1 Ti1 Br1 2_756 . 125.60(11)
C1 Ti1 Br1 . . 125.18(11)
C2 Ti1 Br1 2_756 . 137.81(11)
C2 Ti1 Br1 . . 90.16(11)
C5 Ti1 Br1 . . 136.63(11)
C5 Ti1 Br1 2_756 . 90.74(11)
C3 Ti1 Br1 . . 80.16(12)
C3 Ti1 Br1 2_756 . 105.95(12)
C4 Ti1 Br1 . . 104.53(12)
C4 Ti1 Br1 2_756 . 81.10(12)
C1 Ti1 Br1 2_756 2_756 125.18(11)
C1 Ti1 Br1 . 2_756 125.60(11)
C2 Ti1 Br1 2_756 2_756 90.16(11)
C2 Ti1 Br1 . 2_756 137.81(11)
C5 Ti1 Br1 . 2_756 90.74(11)
C5 Ti1 Br1 2_756 2_756 136.63(11)
C3 Ti1 Br1 . 2_756 105.95(12)
C3 Ti1 Br1 2_756 2_756 80.16(12)
C4 Ti1 Br1 . 2_756 81.10(12)
C4 Ti1 Br1 2_756 2_756 104.53(12)
Br1 Ti1 Br1 . 2_756 96.87(4)
C2 C1 C5 . . 106.4(4)
C2 C1 C6 . . 124.4(4)
C5 C1 C6 . . 125.2(3)
C2 C1 Ti1 . . 72.4(2)
C5 C1 Ti1 . . 72.7(2)
C6 C1 Ti1 . . 102.4(2)
C1 C2 C3 . . 108.6(4)
C1 C2 Ti1 . . 72.3(2)
C3 C2 Ti1 . . 76.4(2)
C1 C2 H2 . . 125.7
C3 C2 H2 . . 125.7
Ti1 C2 H2 . . 117.5
C4 C3 C2 . . 108.5(4)
C4 C3 Ti1 . . 73.5(2)
C2 C3 Ti1 . . 69.0(2)
C4 C3 H3 . . 125.7
C2 C3 H3 . . 125.7
Ti1 C3 H3 . . 123.3
C3 C4 C5 . . 107.8(4)
C3 C4 Ti1 . . 73.5(2)
C5 C4 Ti1 . . 69.3(2)
C3 C4 H4 . . 126.1
C5 C4 H4 . . 126.1
Ti1 C4 H4 . . 122.8
C1 C5 C4 . . 108.6(4)
C1 C5 Ti1 . . 72.0(2)
C4 C5 Ti1 . . 76.0(2)
C1 C5 H5 . . 125.7
C4 C5 H5 . . 125.7
Ti1 C5 H5 . . 118.2
C1 C6 C1 . 2_756 96.8(4)
C1 C6 C7 . . 112.6(2)
C1 C6 C7 2_756 . 111.7(2)
C1 C6 C7 . 2_756 111.7(2)
C1 C6 C7 2_756 2_756 112.6(2)
C7 C6 C7 . 2_756 110.8(5)
C6 C7 H7A . . 109.5
C6 C7 H7B . . 109.5
H7A C7 H7B . . 109.5
C6 C7 H7C . . 109.5
H7A C7 H7C . . 109.5
H7B C7 H7C . . 109.5

loop_
_geom_bond_atom_site_label_1
_geom_bond_atom_site_label_2
_geom_bond_site_symmetry_2
_geom_bond_distance
Ti1 C1 2_756 2.329(4)
Ti1 C1 . 2.329(4)
Ti1 C2 2_756 2.330(4)
Ti1 C2 . 2.330(4)
Ti1 C5 . 2.339(4)
Ti1 C5 2_756 2.339(4)
Ti1 C3 . 2.425(4)
Ti1 C3 2_756 2.425(4)
Ti1 C4 . 2.426(4)
Ti1 C4 2_756 2.426(4)
Ti1 Br1 . 2.5116(7)
Ti1 Br1 2_756 2.5116(7)
C1 C2 . 1.414(6)
C1 C5 . 1.415(6)
C1 C6 . 1.520(5)
C2 C3 . 1.415(6)
C2 H2 . 0.9300
C3 C4 . 1.380(7)
C3 H3 . 0.9300
C4 C5 . 1.425(6)
C4 H4 . 0.9300
C5 H5 . 0.9300
C6 C1 2_756 1.520(5)
C6 C7 . 1.539(5)
C6 C7 2_756 1.539(5)
C7 H7A . 0.9600
C7 H7B . 0.9600
C7 H7C . 0.9600
